data_7115202
loop_
_publ_author_name
'Alberto, Roger'
'Angst, Daniela'
'Schubiger, August P.'
'Abram, Ulrich'
'Ortner, Kirstin'
'Kaden, Thomas A.'

_publ_section_title
;
 Unexpected polymeric string formation between Ag(I) and a homoleptic
 thioether cage: synthesis and crystal structure of
 [R,R&#x2032;-S6tricosane] and {[Ag(R,R&#x2032;-S6hexacosane)]TsO}\\infty
;
_journal_issue 16
_journal_name_full 'Chemical Communications'
_journal_page_first 1513
_journal_paper_doi 10.1039/a903455b
_journal_year 1999
_chemical_formula_moiety '[(S6-Cage-C4-OH-CH3)(tosylato)silver(I)]'
_chemical_formula_sum 'C29 H49 Ag O4 S7'
_chemical_formula_weight 793.97
_chemical_name_systematic
;
[(S6-Cage-C4-OH-CH3)(tosylato)silver(I)] polymer
;
_space_group_IT_number 14
_symmetry_cell_setting monoclinic
_symmetry_space_group_name_Hall '-P 2ybc'
_symmetry_space_group_name_H-M 'P 1 21/c 1'
_atom_sites_solution_hydrogens geom
_atom_sites_solution_primary direct
_atom_sites_solution_secondary difmap
_audit_creation_method SHELXL
_cell_angle_alpha 90.00
_cell_angle_beta 103.61(2)
_cell_angle_gamma 90.00
_cell_formula_units_Z 4
_cell_length_a 10.707(4)
_cell_length_b 17.737(4)
_cell_length_c 19.081(8)
_cell_measurement_reflns_used 25
_cell_measurement_temperature 208(2)
_cell_measurement_theta_max 11.50
_cell_measurement_theta_min 3.45
_cell_volume 3522(2)
_computing_cell_refinement SET4
_computing_data_collection CAD4
_computing_data_reduction 'PLATON,HELENA (Spek, 1995)'
_computing_molecular_graphics 'SCHAKAL(Keller,1995), ZORTEP(Zsolnai,1997)'
_computing_publication_material 'SHELXL-93 (Sheldrick, 1993)'
_computing_structure_refinement 'SHELXL-93 (Sheldrick, 1993)'
_computing_structure_solution 'SHELXS-86 (Sheldrick, 1990)'
_diffrn_ambient_temperature 208(2)
_diffrn_measurement_device CAD4
_diffrn_measurement_method 'omega scans'
_diffrn_radiation_monochromator graphite
_diffrn_radiation_source 'fine-focus sealed tube'
_diffrn_radiation_type MoKa
_diffrn_radiation_wavelength 0.71073
_diffrn_reflns_av_R_equivalents 0.1239
_diffrn_reflns_av_sigmaI/netI 0.4263
_diffrn_reflns_limit_h_max 13
_diffrn_reflns_limit_h_min -1
_diffrn_reflns_limit_k_max 22
_diffrn_reflns_limit_k_min 0
_diffrn_reflns_limit_l_max 24
_diffrn_reflns_limit_l_min -24
_diffrn_reflns_number 5807
_diffrn_reflns_theta_max 23.00
_diffrn_reflns_theta_min 3.02
_diffrn_standards_decay_% .5
_diffrn_standards_interval_count 300
_diffrn_standards_interval_time 3600
_diffrn_standards_number 3
_exptl_absorpt_coefficient_mu 1.020
_exptl_absorpt_correction_T_max 1.000
_exptl_absorpt_correction_T_min 0.410
_exptl_absorpt_correction_type DIFABS
_exptl_crystal_colour colourless
_exptl_crystal_density_diffrn 1.497
_exptl_crystal_description prism
_exptl_crystal_F_000 1656
_exptl_crystal_size_max 0.15
_exptl_crystal_size_mid 0.15
_exptl_crystal_size_min 0.10
_refine_diff_density_max .442
_refine_diff_density_min -.795
_refine_diff_density_rms .117
_refine_ls_extinction_method none
_refine_ls_goodness_of_fit_all 0.918
_refine_ls_goodness_of_fit_obs 1.078
_refine_ls_hydrogen_treatment 'riding model'
_refine_ls_matrix_type full
_refine_ls_number_parameters 370
_refine_ls_number_reflns 4770
_refine_ls_number_restraints 0
_refine_ls_restrained_S_all 1.016
_refine_ls_restrained_S_obs 1.078
_refine_ls_R_factor_all 0.3067
_refine_ls_R_factor_obs 0.0695
_refine_ls_shift/esd_max 0.000
_refine_ls_shift/esd_mean 0.000
_refine_ls_structure_factor_coef Fsqd
_refine_ls_weighting_details 'w=1/[s^2^(Fo^2^)+( 0.0000P)^2^+0.0000P] where P=(Fo^2^+2Fc^2^)/3'
_refine_ls_weighting_scheme calc
_refine_ls_wR_factor_all 0.1168
_refine_ls_wR_factor_obs 0.0671
_reflns_number_observed 1661
_reflns_number_total 4892
_reflns_observed_criterion >2sigma(I)
_cod_data_source_file 903455b.txt
_cod_data_source_block ag1
_cod_depositor_comments
;
The following automatic conversions were performed:

'_refine_ls_weighting_scheme' value 'calc w=1/[s^2^(Fo^2^)+(
0.0000P)^2^+0.0000P] where P=(Fo^2^+2Fc^2^)/3' was changed to 'calc'.
New tag '_refine_ls_weighting_details' was created. The value of the
new tag was set to 'w=1/[s^2^(Fo^2^)+( 0.0000P)^2^+0.0000P] where
P=(Fo^2^+2Fc^2^)/3'.

Automatic conversion script
Id: cif_fix_values 3143 2015-03-26 13:38:13Z robertas 
;
_cod_original_cell_volume 3521.9(21)
_cod_original_sg_symbol_H-M P2(1)/c
_cod_database_code 7115202

loop_
_symmetry_equiv_pos_as_xyz
'x, y, z'
'-x, y+1/2, -z+1/2'
'-x, -y, -z'
'x, -y-1/2, z-1/2'

loop_
_atom_site_aniso_label
_atom_site_aniso_U_11
_atom_site_aniso_U_22
_atom_site_aniso_U_33
_atom_site_aniso_U_23
_atom_site_aniso_U_13
_atom_site_aniso_U_12
Ag1 0.0426(9) 0.0391(7) 0.0398(7) 0.0026(7) 0.0087(6) 0.0027(9)
O1 0.120(11) 0.050(7) 0.055(6) 0.003(6) 0.041(7) 0.007(8)
C2 0.075(16) 0.038(10) 0.039(9) 0.000(8) 0.018(11) 0.008(10)
C3 0.024(11) 0.023(8) 0.025(8) 0.009(6) 0.001(8) -0.005(8)
C11 0.037(12) 0.024(8) 0.060(10) 0.005(7) 0.015(9) 0.021(8)
S12 0.039(3) 0.049(2) 0.036(2) 0.000(2) 0.015(2) -0.009(2)
C13 0.062(15) 0.096(13) 0.093(14) 0.037(11) 0.020(12) -0.048(12)
C14 0.107(18) 0.029(9) 0.055(11) 0.018(8) 0.035(11) 0.004(10)
C15 0.079(15) 0.044(10) 0.040(9) 0.009(8) 0.032(10) 0.003(10)
C16 0.011(11) 0.050(10) 0.079(12) 0.017(8) 0.000(9) -0.007(8)
S17 0.052(4) 0.052(3) 0.055(3) 0.017(2) 0.009(3) 0.000(3)
C18 0.015(11) 0.069(11) 0.042(9) 0.007(9) -0.008(8) 0.004(9)
C21 0.024(11) 0.052(10) 0.045(9) -0.017(8) 0.009(8) 0.007(9)
S22 0.048(4) 0.092(3) 0.035(2) -0.013(2) 0.005(2) -0.009(3)
C23 0.011(13) 0.212(24) 0.074(14) -0.051(14) -0.013(11) -0.028(15)
C24 0.106(22) 0.123(19) 0.071(14) 0.018(13) -0.006(15) -0.080(17)
C25 0.167(21) 0.071(12) 0.028(8) 0.013(10) -0.029(11) -0.048(16)
C26 0.041(12) 0.039(9) 0.058(10) -0.005(8) 0.009(9) -0.021(9)
S27 0.039(3) 0.042(2) 0.041(2) -0.005(2) 0.009(2) 0.001(2)
C28 0.007(10) 0.018(8) 0.084(12) 0.002(7) 0.016(9) 0.004(8)
C31 0.027(11) 0.050(9) 0.029(8) 0.008(7) 0.000(8) 0.020(9)
S32 0.041(3) 0.039(3) 0.046(2) -0.004(2) 0.003(2) 0.003(2)
C33 0.057(13) 0.048(10) 0.050(10) -0.017(8) 0.011(9) -0.011(9)
C34 0.077(17) 0.061(13) 0.078(13) -0.015(10) 0.015(12) 0.000(12)
C35 0.303(47) 0.190(27) 0.087(22) 0.083(19) -0.024(28) 0.031(30)
C36 0.210(38) 0.302(43) 0.075(19) -0.001(19) 0.058(23) 0.102(31)
S37 0.080(4) 0.125(4) 0.093(4) -0.033(4) 0.042(3) 0.015(5)
C38 0.021(11) 0.023(8) 0.068(11) -0.002(7) -0.001(9) 0.007(8)
C4 0.033(13) 0.040(10) 0.037(10) 0.024(8) 0.007(9) -0.002(9)
C5 0.026(12) 0.074(11) 0.061(10) -0.001(9) 0.005(9) 0.000(9)
O40 0.068(8) 0.039(6) 0.049(6) 0.001(5) 0.023(6) -0.019(6)
O41 0.089(11) 0.052(7) 0.117(10) 0.005(6) 0.077(9) -0.005(8)
O42 0.097(11) 0.080(8) 0.059(7) -0.005(6) 0.003(7) -0.070(8)
S43 0.064(4) 0.034(3) 0.051(3) -0.005(2) 0.024(3) -0.014(3)
C51 0.057(13) 0.011(9) 0.036(8) -0.003(6) 0.008(8) 0.015(9)
C52 0.059(15) 0.054(11) 0.066(11) 0.007(10) 0.031(10) -0.041(11)
C53 0.037(13) 0.041(10) 0.054(10) 0.003(8) 0.018(10) 0.012(9)
C54 0.041(13) 0.032(10) 0.036(9) -0.007(8) -0.004(9) 0.000(10)
C55 0.059(15) 0.057(12) 0.065(12) 0.031(9) 0.027(11) -0.014(11)
C56 0.028(11) 0.065(11) 0.059(9) 0.015(10) 0.036(9) 0.009(10)
C57 0.076(15) 0.037(9) 0.067(11) 0.001(8) 0.034(10) -0.008(10)

loop_
_atom_site_label
_atom_site_type_symbol
_atom_site_fract_x
_atom_site_fract_y
_atom_site_fract_z
_atom_site_U_iso_or_equiv
_atom_site_thermal_displace_type
_atom_site_occupancy
_atom_site_calc_flag
_atom_site_refinement_flags
Ag1 Ag 0.34702(12) 0.14417(6) 0.07718(5) 0.0406(4) Uani 1 d .
O1 O 0.4057(10) 0.1308(5) -0.1945(5) 0.072(4) Uani 1 d .
H1 H 0.4393(10) 0.1389(5) -0.1513(5) 0.107 Uiso 1 calc R
C2 C 0.2881(14) 0.0924(7) -0.2005(7) 0.050(5) Uani 1 d .
H2A H 0.2481(14) 0.0840(7) -0.2516(7) 0.060 Uiso 1 calc R
H2B H 0.2301(14) 0.1242(7) -0.1805(7) 0.060 Uiso 1 calc R
C3 C 0.3043(13) 0.0177(7) -0.1619(6) 0.025(4) Uani 1 d .
C11 C 0.3558(12) 0.0289(6) -0.0799(6) 0.040(4) Uani 1 d .
H11A H 0.4273(12) 0.0649(6) -0.0723(6) 0.048 Uiso 1 calc R
H11B H 0.3907(12) -0.0193(6) -0.0588(6) 0.048 Uiso 1 calc R
S12 S 0.2423(4) 0.0619(2) -0.0313(2) 0.0401(11) Uani 1 d .
C13 C 0.1943(14) -0.0258(8) 0.0035(7) 0.084(6) Uani 1 d .
H13A H 0.1032(14) -0.0341(8) -0.0189(7) 0.100 Uiso 1 calc R
H13B H 0.2426(14) -0.0668(8) -0.0123(7) 0.100 Uiso 1 calc R
C14 C 0.2116(15) -0.0318(7) 0.0808(7) 0.061(6) Uani 1 d .
H14A H 0.1783(15) 0.0143(7) 0.0982(7) 0.073 Uiso 1 calc R
H14B H 0.3040(15) -0.0340(7) 0.1028(7) 0.073 Uiso 1 calc R
C15 C 0.1483(14) -0.0983(7) 0.1069(6) 0.051(5) Uani 1 d .
H15A H 0.1560(14) -0.0928(7) 0.1588(6) 0.061 Uiso 1 calc R
H15B H 0.0566(14) -0.0976(7) 0.0832(6) 0.061 Uiso 1 calc R
C16 C 0.2027(12) -0.1736(7) 0.0934(7) 0.049(5) Uani 1 d .
H16A H 0.2907(12) -0.1772(7) 0.1230(7) 0.058 Uiso 1 calc R
H16B H 0.2074(12) -0.1759(7) 0.0427(7) 0.058 Uiso 1 calc R
S17 S 0.1134(4) -0.2537(2) 0.1122(2) 0.0538(13) Uani 1 d .
C18 C -0.0214(12) -0.2544(7) 0.0351(6) 0.045(4) Uani 1 d .
H18A H -0.0982(12) -0.2668(7) 0.0523(6) 0.054 Uiso 1 calc R
H18B H -0.0327(12) -0.2029(7) 0.0161(6) 0.054 Uiso 1 calc R
C21 C 0.1741(12) -0.0236(7) -0.1791(6) 0.040(4) Uani 1 d .
H21A H 0.1113(12) 0.0068(7) -0.1616(6) 0.048 Uiso 1 calc R
H21B H 0.1837(12) -0.0717(7) -0.1530(6) 0.048 Uiso 1 calc R
S22 S 0.1121(4) -0.0420(2) -0.2754(2) 0.0589(14) Uani 1 d .
C23 C -0.0182(15) -0.1117(11) -0.2696(9) 0.103(8) Uani 1 d .
H23A H -0.0500(15) -0.1342(11) -0.3174(9) 0.123 Uiso 1 calc R
H23B H 0.0205(15) -0.1523(11) -0.2368(9) 0.123 Uiso 1 calc R
C24 C -0.1213(18) -0.0839(10) -0.2469(9) 0.104(8) Uani 1 d .
H24A H -0.1516(18) -0.0383(10) -0.2746(9) 0.125 Uiso 1 calc R
H24B H -0.0920(18) -0.0691(10) -0.1962(9) 0.125 Uiso 1 calc R
C25 C -0.2341(16) -0.1375(9) -0.2536(6) 0.097(7) Uani 1 d .
H25A H -0.3009(16) -0.1112(9) -0.2357(6) 0.117 Uiso 1 calc R
H25B H -0.2691(16) -0.1473(9) -0.3051(6) 0.117 Uiso 1 calc R
C26 C -0.2111(13) -0.2120(7) -0.2161(6) 0.046(4) Uani 1 d .
H26A H -0.1464(13) -0.2404(7) -0.2339(6) 0.055 Uiso 1 calc R
H26B H -0.2909(13) -0.2414(7) -0.2263(6) 0.055 Uiso 1 calc R
S27 S -0.1566(4) -0.1974(2) -0.1206(2) 0.0409(11) Uani 1 d .
C28 C -0.1412(12) -0.2969(6) -0.0859(6) 0.035(4) Uani 1 d .
H28A H -0.2151(12) -0.3091(6) -0.0658(6) 0.042 Uiso 1 calc R
H28B H -0.1415(12) -0.3317(6) -0.1258(6) 0.042 Uiso 1 calc R
C31 C 0.4042(12) -0.0292(6) -0.1906(6) 0.036(4) Uani 1 d .
H31A H 0.4862(12) -0.0022(6) -0.1805(6) 0.043 Uiso 1 calc R
H31B H 0.3746(12) -0.0344(6) -0.2431(6) 0.043 Uiso 1 calc R
S32 S 0.4289(4) -0.1219(2) -0.1507(2) 0.0430(12) Uani 1 d .
C33 C 0.4044(13) -0.1826(7) -0.2292(6) 0.052(5) Uani 1 d .
H33A H 0.3216(13) -0.1708(7) -0.2620(6) 0.063 Uiso 1 calc R
H33B H 0.4722(13) -0.1734(7) -0.2549(6) 0.063 Uiso 1 calc R
C34 C 0.4065(17) -0.2664(9) -0.2067(8) 0.073(6) Uani 1 d .
H34A H 0.4742(17) -0.2758(9) -0.1632(8) 0.087 Uiso 1 calc R
H34B H 0.4205(17) -0.2993(9) -0.2454(8) 0.087 Uiso 1 calc R
C35 C 0.2556(35) -0.2814(16) -0.1905(12) 0.205(17) Uani 1 d .
H35A H 0.2179(35) -0.2341(16) -0.1786(12) 0.246 Uiso 1 calc R
H35B H 0.1971(35) -0.3045(16) -0.2322(12) 0.246 Uiso 1 calc R
C36 C 0.2753(29) -0.3181(17) -0.1464(11) 0.191(15) Uani 1 d .
H36A H 0.3234(29) -0.2917(17) -0.1033(11) 0.230 Uiso 1 calc R
H36B H 0.3271(29) -0.3607(17) -0.1561(11) 0.230 Uiso 1 calc R
S37 S 0.1065(5) -0.3552(3) -0.1306(2) 0.096(2) Uani 1 d .
C38 C 0.1036(12) -0.2931(6) -0.0561(6) 0.039(4) Uani 1 d .
H38A H 0.1799(12) -0.3019(6) -0.0171(6) 0.047 Uiso 1 calc R
H38B H 0.1053(12) -0.2406(6) -0.0718(6) 0.047 Uiso 1 calc R
C4 C -0.0187(14) -0.3071(8) -0.0283(7) 0.037(4) Uani 1 d .
C5 C -0.0233(12) -0.3896(7) 0.0003(6) 0.055(5) Uani 1 d .
H5A H 0.0537(12) -0.3994(7) 0.0377(6) 0.082 Uiso 1 calc R
H5B H -0.0279(12) -0.4249(7) -0.0390(6) 0.082 Uiso 1 calc R
H5C H -0.0983(12) -0.3955(7) 0.0200(6) 0.082 Uiso 1 calc R
O40 O 0.3999(9) 0.2634(4) 0.0280(4) 0.051(3) Uani 1 d .
O41 O 0.5198(10) 0.2011(5) -0.0491(5) 0.077(4) Uani 1 d .
O42 O 0.3047(11) 0.2395(5) -0.0962(5) 0.081(4) Uani 1 d .
S43 S 0.4212(5) 0.2557(2) -0.0444(2) 0.0478(13) Uani 1 d .
C51 C 0.4745(14) 0.3436(7) -0.0656(6) 0.035(4) Uani 1 d .
C52 C 0.4001(15) 0.4049(8) -0.0652(7) 0.057(5) Uani 1 d .
H52 H 0.3222(15) 0.3988(8) -0.0512(7) 0.069 Uiso 1 calc R
C53 C 0.4321(15) 0.4749(8) -0.0840(6) 0.043(4) Uani 1 d .
H53 H 0.3751(15) 0.5153(8) -0.0847(6) 0.051 Uiso 1 calc R
C54 C 0.5519(16) 0.4875(8) -0.1029(7) 0.039(4) Uani 1 d .
C55 C 0.6233(16) 0.4258(9) -0.1029(7) 0.058(6) Uani 1 d .
H55 H 0.7013(16) 0.4320(9) -0.1168(7) 0.070 Uiso 1 calc R
C56 C 0.5936(12) 0.3538(9) -0.0845(6) 0.047(4) Uani 1 d .
H56 H 0.6502(12) 0.3133(9) -0.0845(6) 0.056 Uiso 1 calc R
C57 C 0.5917(13) 0.5629(6) -0.1262(6) 0.057(5) Uani 1 d .
H57A H 0.5277(13) 0.6004(6) -0.1224(6) 0.086 Uiso 1 calc R
H57B H 0.5993(13) 0.5599(6) -0.1757(6) 0.086 Uiso 1 calc R
H57C H 0.6740(13) 0.5772(6) -0.0954(6) 0.086 Uiso 1 calc R

loop_
_atom_type_symbol
_atom_type_description
_atom_type_scat_dispersion_real
_atom_type_scat_dispersion_imag
_atom_type_scat_source
C C .0033 .0016 'International Tables Vol C Tables 4.2.6.8 and 6.1.1.4'
H H .0000 .0000 'International Tables Vol C Tables 4.2.6.8 and 6.1.1.4'
O O .0106 .0060 'International Tables Vol C Tables 4.2.6.8 and 6.1.1.4'
S S .1246 .1234 'International Tables Vol C Tables 4.2.6.8 and 6.1.1.4'
Ag Ag -.8971 1.1015 'International Tables Vol C Tables 4.2.6.8 and 6.1.1.4'

loop_
_geom_angle_atom_site_label_1
_geom_angle_atom_site_label_2
_geom_angle_atom_site_label_3
_geom_angle
_geom_angle_site_symmetry_1
_geom_angle_site_symmetry_3
O40 Ag1 S32 94.2(2) . 3_655
O40 Ag1 S27 94.6(2) . 3
S32 Ag1 S27 127.44(12) 3_655 3
O40 Ag1 S12 106.3(2) . .
S32 Ag1 S12 122.73(12) 3_655 .
S27 Ag1 S12 103.95(13) 3 .
O1 C2 C3 112.8(12) . .
C2 C3 C21 108.7(11) . .
C2 C3 C11 110.8(10) . .
C21 C3 C11 111.5(11) . .
C2 C3 C31 107.9(11) . .
C21 C3 C31 109.5(10) . .
C11 C3 C31 108.4(10) . .
C3 C11 S12 116.2(9) . .
C11 S12 C13 101.2(6) . .
C11 S12 Ag1 112.5(4) . .
C13 S12 Ag1 107.5(5) . .
C14 C13 S12 117.2(10) . .
C13 C14 C15 115.8(12) . .
C16 C15 C14 114.7(12) . .
C15 C16 S17 115.0(10) . .
C16 S17 C18 101.7(6) . .
C4 C18 S17 119.2(10) . .
C3 C21 S22 113.3(9) . .
C21 S22 C23 99.0(7) . .
C24 C23 S22 116.4(16) . .
C23 C24 C25 115.6(18) . .
C26 C25 C24 118.3(15) . .
C25 C26 S27 109.6(9) . .
C26 S27 C28 101.7(6) . .
C26 S27 Ag1 106.8(5) . 3
C28 S27 Ag1 104.0(4) . 3
C4 C28 S27 111.0(9) . .
C3 C31 S32 112.5(8) . .
C31 S32 C33 102.3(5) . .
C31 S32 Ag1 113.9(4) . 3_655
C33 S32 Ag1 107.6(5) . 3_655
C34 C33 S32 110.6(9) . .
C33 C34 C35 104.1(15) . .
C36 C35 C34 102.6(38) . .
C35 C36 S37 107.8(37) . .
C38 S37 C36 95.8(9) . .
C4 C38 S37 110.2(10) . .
C28 C4 C18 109.0(11) . .
C28 C4 C38 113.1(10) . .
C18 C4 C38 110.3(12) . .
C28 C4 C5 105.8(11) . .
C18 C4 C5 106.6(10) . .
C38 C4 C5 111.7(12) . .
S43 O40 Ag1 112.7(4) . .
O42 S43 O41 110.7(7) . .
O42 S43 O40 111.7(6) . .
O41 S43 O40 113.6(6) . .
O42 S43 C51 107.5(6) . .
O41 S43 C51 107.4(7) . .
O40 S43 C51 105.6(5) . .
C52 C51 C56 117.8(13) . .
C52 C51 S43 119.6(12) . .
C56 C51 S43 122.6(12) . .
C51 C52 C53 123.3(15) . .
C52 C53 C54 120.5(14) . .
C55 C54 C53 114.8(14) . .
C55 C54 C57 121.9(15) . .
C53 C54 C57 123.2(14) . .
C54 C55 C56 126.3(16) . .
C55 C56 C51 117.3(14) . .

loop_
_geom_bond_atom_site_label_1
_geom_bond_atom_site_label_2
_geom_bond_distance
_geom_bond_site_symmetry_2
Ag1 O40 2.434(7) .
Ag1 S32 2.509(4) 3_655
Ag1 S27 2.555(4) 3
Ag1 S12 2.565(3) .
O1 C2 1.412(14) .
C2 C3 1.506(15) .
C3 C21 1.54(2) .
C3 C11 1.545(14) .
C3 C31 1.554(15) .
C11 S12 1.791(12) .
S12 C13 1.812(12) .
C13 C14 1.447(14) .
C14 C15 1.503(15) .
C15 C16 1.503(14) .
C16 S17 1.797(12) .
S17 C18 1.803(11) .
C18 C4 1.53(2) .
C21 S22 1.830(11) .
S22 C23 1.89(2) .
C23 C24 1.37(2) .
C24 C25 1.52(2) .
C25 C26 1.496(15) .
C26 S27 1.797(11) .
S27 C28 1.879(11) .
S27 Ag1 2.555(4) 3
C28 C4 1.51(2) .
C31 S32 1.806(11) .
S32 C33 1.813(11) .
S32 Ag1 2.509(4) 3_655
C33 C34 1.55(2) .
C34 C35 1.74(4) .
C35 C36 1.05(2) .
C36 S37 2.01(3) .
S37 C38 1.805(11) .
C38 C4 1.54(2) .
C4 C5 1.566(14) .
O40 S43 1.458(8) .
O41 S43 1.450(10) .
O42 S43 1.426(9) .
S43 C51 1.741(12) .
C51 C52 1.35(2) .
C51 C56 1.42(2) .
C52 C53 1.359(15) .
C53 C54 1.43(2) .
C54 C55 1.33(2) .
C54 C57 1.503(15) .
C55 C56 1.38(2) .
